data_7202414
loop_
_publ_author_name
'Aaker\"oy, Christer B.'
'Desper, John'
'Fasulo, Meg'
'Hussain, Izhar'
'Levin, Brock'
'Schultheiss, Nate'

_publ_section_title
;
 Ten years of co-crystal synthesis; the good, the bad, and the ugly
;
_journal_issue 12
_journal_name_full CrystEngComm
_journal_page_first 1816
_journal_paper_doi 10.1039/b811809d
_journal_volume 10
_journal_year 2008
_chemical_formula_moiety
;
(C11 H10 N2 O)2 (C6 F4 I2)3
;
_chemical_formula_sum 'C40 H20 F12 I6 N4 O2'
_chemical_formula_weight 1578.00
_chemical_name_systematic
;
(5-methoxy-3,3'-bipyridyl)2, (1,4-diiodotetrafluorobenzene)3
;
_space_group_IT_number 2
_symmetry_cell_setting triclinic
_symmetry_space_group_name_Hall '-P 1'
_symmetry_space_group_name_H-M 'P -1'
_atom_sites_solution_hydrogens geom
_atom_sites_solution_primary direct
_atom_sites_solution_secondary difmap
_audit_creation_method SHELXL-97
_cell_angle_alpha 89.927(4)
_cell_angle_beta 82.869(7)
_cell_angle_gamma 88.275(6)
_cell_formula_units_Z 2
_cell_length_a 7.2012(7)
_cell_length_b 17.6878(15)
_cell_length_c 17.7138(16)
_cell_measurement_reflns_used 2864
_cell_measurement_temperature 173(2)
_cell_measurement_theta_max 26.65
_cell_measurement_theta_min 2.30
_cell_volume 2237.8(4)
_computing_cell_refinement 'Bruker XSCANS'
_computing_data_collection 'Bruker XSCANS'
_computing_data_reduction 'Bruker SHELXTL'
_computing_molecular_graphics 'Bruker SHELXTL'
_computing_publication_material 'Bruker SHELXTL'
_computing_structure_refinement 'SHELXL-97 (Sheldrick, 1997)'
_computing_structure_solution 'SHELXS-97 (Sheldrick, 1990)'
_diffrn_ambient_temperature 173(2)
_diffrn_measured_fraction_theta_full 0.993
_diffrn_measured_fraction_theta_max 0.947
_diffrn_measurement_device_type 'CCD area detector'
_diffrn_measurement_method 'phi and omega scans'
_diffrn_radiation_monochromator graphite
_diffrn_radiation_source 'fine-focus sealed tube'
_diffrn_radiation_type MoK\a
_diffrn_radiation_wavelength 0.71073
_diffrn_reflns_av_R_equivalents 0.1017
_diffrn_reflns_av_sigmaI/netI 0.1405
_diffrn_reflns_limit_h_max 8
_diffrn_reflns_limit_h_min -9
_diffrn_reflns_limit_k_max 23
_diffrn_reflns_limit_k_min -23
_diffrn_reflns_limit_l_max 23
_diffrn_reflns_limit_l_min -23
_diffrn_reflns_number 27838
_diffrn_reflns_theta_full 25.00
_diffrn_reflns_theta_max 27.86
_diffrn_reflns_theta_min 1.63
_exptl_absorpt_coefficient_mu 4.255
_exptl_absorpt_correction_T_max 1.000
_exptl_absorpt_correction_T_min 0.513
_exptl_absorpt_correction_type multi-scan
_exptl_absorpt_process_details SADABS
_exptl_crystal_colour colorless
_exptl_crystal_density_diffrn 2.342
_exptl_crystal_density_method 'not measured'
_exptl_crystal_description plate
_exptl_crystal_F_000 1460
_exptl_crystal_size_max 0.40
_exptl_crystal_size_mid 0.15
_exptl_crystal_size_min 0.10
_refine_diff_density_max 1.885
_refine_diff_density_min -1.994
_refine_diff_density_rms 0.338
_refine_ls_extinction_method none
_refine_ls_goodness_of_fit_ref 1.008
_refine_ls_hydrogen_treatment constr
_refine_ls_matrix_type full
_refine_ls_number_parameters 579
_refine_ls_number_reflns 10109
_refine_ls_number_restraints 0
_refine_ls_restrained_S_all 1.008
_refine_ls_R_factor_all 0.1346
_refine_ls_R_factor_gt 0.0650
_refine_ls_shift/su_max 0.000
_refine_ls_shift/su_mean 0.000
_refine_ls_structure_factor_coef Fsqd
_refine_ls_weighting_details 'calc w=1/[\s^2^(Fo^2^)+(0.1000P)^2^+0.0000P] where P=(Fo^2^+2Fc^2^)/3'
_refine_ls_weighting_scheme calc
_refine_ls_wR_factor_gt 0.1588
_refine_ls_wR_factor_ref 0.1989
_reflns_number_gt 5894
_reflns_number_total 10109
_reflns_threshold_expression >2sigma(I)
_cod_data_source_file b811809d.txt
_cod_data_source_block A6
_cod_depositor_comments
;
The following automatic conversions were performed:
'_symmetry_cell_setting' value 'Triclinic' changed to 'triclinic'
according to '/home/saulius/struct/CIF-dictionaries/cif_core.dic'
dictionary named 'cif_core.dic' version 2.4.1 from 2010-06-29.

Automatic conversion script
Id: cif_fix_enum 1527 2010-12-29 10:47:43Z saulius 
;
_cod_original_sg_symbol_H-M P-1
_cod_database_code 7202414

loop_
_symmetry_equiv_pos_as_xyz
'x, y, z'
'-x, -y, -z'

loop_
_atom_site_label
_atom_site_type_symbol
_atom_site_fract_x
_atom_site_fract_y
_atom_site_fract_z
_atom_site_U_iso_or_equiv
_atom_site_adp_type
_atom_site_occupancy
_atom_site_symmetry_multiplicity
_atom_site_calc_flag
_atom_site_refinement_flags
_atom_site_disorder_assembly
_atom_site_disorder_group
N11 N 0.5175(15) 0.5049(5) 0.3092(6) 0.031(2) Uani 1 1 d . . .
C12 C 0.4959(18) 0.4546(6) 0.2548(7) 0.030(3) Uani 1 1 d . . .
H12 H 0.5163 0.4708 0.2033 0.036 Uiso 1 1 calc R . .
C13 C 0.4463(15) 0.3814(6) 0.2686(6) 0.021(2) Uani 1 1 d . . .
C14 C 0.4154(16) 0.3590(6) 0.3447(6) 0.023(2) Uani 1 1 d . . .
H14 H 0.3792 0.3089 0.3576 0.027 Uiso 1 1 calc R . .
C15 C 0.4382(17) 0.4105(6) 0.4007(6) 0.026(3) Uani 1 1 d . . .
O15 O 0.4177(13) 0.3954(5) 0.4764(4) 0.034(2) Uani 1 1 d . . .
C17 C 0.3995(18) 0.3178(7) 0.4994(7) 0.035(3) Uani 1 1 d . . .
H17A H 0.4124 0.3135 0.5537 0.053 Uiso 1 1 calc R . .
H17B H 0.4975 0.2866 0.4699 0.053 Uiso 1 1 calc R . .
H17C H 0.2763 0.3004 0.4904 0.053 Uiso 1 1 calc R . .
C16 C 0.4882(19) 0.4827(7) 0.3804(7) 0.035(3) Uani 1 1 d . . .
H16 H 0.5021 0.5181 0.4194 0.042 Uiso 1 1 calc R . .
N21 N 0.4406(15) 0.2027(5) 0.1560(6) 0.031(2) Uani 1 1 d . . .
C22 C 0.4529(19) 0.2533(6) 0.2111(6) 0.031(3) Uani 1 1 d . . .
H22 H 0.4857 0.2347 0.2582 0.037 Uiso 1 1 calc R . .
C23 C 0.4216(16) 0.3302(7) 0.2050(6) 0.026(3) Uani 1 1 d . . .
C24 C 0.3773(19) 0.3564(7) 0.1362(7) 0.033(3) Uani 1 1 d . . .
H24 H 0.3513 0.4088 0.1297 0.040 Uiso 1 1 calc R . .
C25 C 0.3704(18) 0.3071(7) 0.0766(6) 0.031(3) Uani 1 1 d . . .
H25 H 0.3407 0.3247 0.0287 0.037 Uiso 1 1 calc R . .
C26 C 0.4072(17) 0.2324(7) 0.0883(6) 0.030(3) Uani 1 1 d . . .
H26 H 0.4097 0.1989 0.0463 0.036 Uiso 1 1 calc R . .
N31 N -0.1098(14) 0.3124(6) 0.4974(5) 0.033(2) Uani 1 1 d . . .
C32 C -0.0967(18) 0.2563(6) 0.5481(6) 0.029(3) Uani 1 1 d . . .
H32 H -0.1227 0.2065 0.5332 0.035 Uiso 1 1 calc R . .
C33 C -0.0480(18) 0.2666(7) 0.6201(6) 0.029(3) Uani 1 1 d . . .
C34 C -0.0195(18) 0.3413(6) 0.6442(7) 0.029(3) Uani 1 1 d . . .
H34 H 0.0140 0.3516 0.6933 0.034 Uiso 1 1 calc R . .
C35 C -0.0438(17) 0.3995(6) 0.5913(6) 0.027(3) Uani 1 1 d . . .
O35 O -0.0254(13) 0.4741(4) 0.6063(4) 0.034(2) Uani 1 1 d . . .
C37 C -0.002(2) 0.4956(7) 0.6825(7) 0.038(3) Uani 1 1 d . . .
H37A H 0.0012 0.5508 0.6860 0.056 Uiso 1 1 calc R . .
H37B H 0.1163 0.4733 0.6958 0.056 Uiso 1 1 calc R . .
H37C H -0.1061 0.4772 0.7178 0.056 Uiso 1 1 calc R . .
C36 C -0.0902(19) 0.3815(7) 0.5199(7) 0.036(3) Uani 1 1 d . . .
H36 H -0.1085 0.4216 0.4857 0.043 Uiso 1 1 calc R . .
N41 N -0.0418(16) 0.1507(6) 0.7970(5) 0.035(3) Uani 1 1 d . . .
C42 C -0.0584(18) 0.2077(7) 0.7496(6) 0.032(3) Uani 1 1 d . . .
H42 H -0.0977 0.2555 0.7712 0.039 Uiso 1 1 calc R . .
C43 C -0.0229(17) 0.2031(7) 0.6705(6) 0.028(3) Uani 1 1 d . . .
C44 C 0.0362(19) 0.1322(6) 0.6420(6) 0.032(3) Uani 1 1 d . . .
H44 H 0.0669 0.1256 0.5887 0.038 Uiso 1 1 calc R . .
C45 C 0.0515(18) 0.0711(7) 0.6894(7) 0.033(3) Uani 1 1 d . . .
H45 H 0.0887 0.0224 0.6696 0.039 Uiso 1 1 calc R . .
C46 C 0.0110(18) 0.0832(7) 0.7663(7) 0.032(3) Uani 1 1 d . . .
H46 H 0.0210 0.0414 0.7995 0.039 Uiso 1 1 calc R . .
C51 C 0.5414(16) 0.7763(6) 0.2356(6) 0.024(2) Uani 1 1 d . . .
I51 I 0.54677(11) 0.66107(4) 0.26451(4) 0.0273(2) Uani 1 1 d . . .
C52 C 0.5189(18) 0.8295(7) 0.2907(7) 0.033(3) Uani 1 1 d . . .
F52 F 0.5101(12) 0.8116(4) 0.3638(4) 0.044(2) Uani 1 1 d . . .
C53 C 0.5005(18) 0.9061(7) 0.2729(7) 0.033(3) Uani 1 1 d . . .
F53 F 0.4828(12) 0.9564(4) 0.3288(4) 0.047(2) Uani 1 1 d . . .
C54 C 0.5103(19) 0.9288(7) 0.1988(7) 0.033(3) Uani 1 1 d . . .
I54 I 0.48090(12) 1.04496(4) 0.17439(5) 0.0329(2) Uani 1 1 d . . .
C55 C 0.5320(17) 0.8747(7) 0.1422(6) 0.027(3) Uani 1 1 d . . .
F55 F 0.5446(11) 0.8945(4) 0.0687(4) 0.0381(18) Uani 1 1 d . . .
C56 C 0.5475(17) 0.7999(6) 0.1605(6) 0.024(3) Uani 1 1 d . . .
F56 F 0.5721(11) 0.7479(4) 0.1038(4) 0.0414(19) Uani 1 1 d . . .
C61 C -0.0767(17) 0.2375(6) 0.2245(6) 0.024(3) Uani 1 1 d . . .
I61 I -0.09359(11) 0.26849(4) 0.34047(4) 0.0266(2) Uani 1 1 d . . .
C62 C -0.0861(17) 0.2926(7) 0.1710(7) 0.029(3) Uani 1 1 d . . .
F62 F -0.1008(11) 0.3657(4) 0.1894(4) 0.0428(19) Uani 1 1 d . . .
C63 C -0.0806(18) 0.2724(7) 0.0948(6) 0.032(3) Uani 1 1 d . . .
F63 F -0.0941(13) 0.3271(4) 0.0447(4) 0.051(2) Uani 1 1 d . . .
C64 C -0.0656(17) 0.1974(7) 0.0719(6) 0.028(3) Uani 1 1 d . . .
I64 I -0.06107(12) 0.17252(5) -0.04400(4) 0.0322(2) Uani 1 1 d . . .
C65 C -0.0517(17) 0.1455(6) 0.1248(7) 0.028(3) Uani 1 1 d . . .
F65 F -0.0309(11) 0.0701(4) 0.1067(4) 0.0374(18) Uani 1 1 d . . .
C66 C -0.0599(16) 0.1628(6) 0.2025(6) 0.023(2) Uani 1 1 d . . .
F66 F -0.0479(12) 0.1083(4) 0.2528(4) 0.0405(19) Uani 1 1 d . . .
C71 C 0.1058(18) 0.5369(6) 0.0483(6) 0.025(3) Uani 1 1 d . . .
I71 I 0.26497(12) 0.59534(4) 0.11783(4) 0.0328(2) Uani 1 1 d . . .
F72 F -0.1583(11) 0.5389(5) 0.1418(4) 0.046(2) Uani 1 1 d . . .
C72 C -0.074(2) 0.5205(7) 0.0716(6) 0.033(3) Uani 1 1 d . . .
F76 F 0.3560(11) 0.5329(5) -0.0503(4) 0.0439(19) Uani 1 1 d . . .
C76 C 0.1818(17) 0.5158(6) -0.0233(6) 0.025(3) Uani 1 1 d . . .
C81 C 0.3883(17) 0.0510(6) 0.4626(6) 0.025(3) Uani 1 1 d . . .
I81 I 0.22495(12) 0.12318(5) 0.40515(4) 0.0330(2) Uani 1 1 d . . .
F82 F 0.6302(11) 0.1373(4) 0.4580(5) 0.047(2) Uani 1 1 d . . .
C82 C 0.5635(19) 0.0696(6) 0.4790(6) 0.031(3) Uani 1 1 d . . .
F86 F 0.1595(10) -0.0435(4) 0.4690(5) 0.045(2) Uani 1 1 d . . .
C86 C 0.3268(16) -0.0194(7) 0.4852(7) 0.028(3) Uani 1 1 d . . .

loop_
_atom_site_aniso_label
_atom_site_aniso_U_11
_atom_site_aniso_U_22
_atom_site_aniso_U_33
_atom_site_aniso_U_23
_atom_site_aniso_U_13
_atom_site_aniso_U_12
N11 0.042(7) 0.021(5) 0.030(5) -0.005(4) -0.005(5) -0.011(5)
C12 0.041(8) 0.018(6) 0.034(6) 0.004(5) -0.011(6) -0.004(5)
C13 0.021(6) 0.015(5) 0.029(6) -0.003(4) -0.010(5) -0.005(5)
C14 0.029(7) 0.015(5) 0.024(5) 0.005(4) -0.002(5) -0.005(5)
C15 0.033(7) 0.023(6) 0.019(5) 0.000(4) 0.001(5) 0.000(5)
O15 0.055(6) 0.026(4) 0.021(4) -0.003(3) -0.007(4) -0.003(4)
C17 0.034(8) 0.037(7) 0.035(7) 0.005(6) -0.008(6) -0.005(6)
C16 0.047(8) 0.029(7) 0.031(7) -0.014(5) -0.010(6) -0.001(6)
N21 0.039(7) 0.020(5) 0.033(5) -0.003(4) 0.000(5) -0.009(5)
C22 0.056(9) 0.014(5) 0.021(6) 0.002(4) 0.000(6) -0.013(6)
C23 0.026(7) 0.030(6) 0.020(5) -0.001(5) 0.004(5) -0.007(5)
C24 0.049(9) 0.017(6) 0.034(7) 0.003(5) 0.002(6) -0.014(6)
C25 0.044(8) 0.028(6) 0.024(6) 0.005(5) -0.011(6) -0.017(6)
C26 0.039(8) 0.029(6) 0.021(6) -0.012(5) 0.001(5) -0.015(6)
N31 0.034(6) 0.045(7) 0.020(5) 0.010(5) -0.004(4) -0.007(5)
C32 0.047(8) 0.021(6) 0.020(5) 0.007(5) -0.005(5) -0.004(6)
C33 0.040(8) 0.026(6) 0.019(5) 0.005(5) -0.002(5) -0.001(6)
C34 0.041(8) 0.022(6) 0.025(6) 0.005(5) -0.011(5) -0.008(5)
C35 0.035(7) 0.018(6) 0.027(6) 0.003(5) 0.001(5) 0.003(5)
O35 0.063(6) 0.020(4) 0.019(4) 0.005(3) 0.000(4) -0.002(4)
C37 0.050(9) 0.029(7) 0.030(7) -0.007(5) 0.012(6) -0.006(6)
C36 0.046(8) 0.036(7) 0.026(6) -0.003(5) -0.010(6) 0.010(6)
N41 0.052(7) 0.031(6) 0.022(5) 0.007(4) -0.008(5) 0.001(5)
C42 0.050(9) 0.027(6) 0.023(6) -0.001(5) -0.016(6) 0.006(6)
C43 0.030(7) 0.025(6) 0.028(6) 0.002(5) 0.004(5) -0.015(5)
C44 0.054(9) 0.020(6) 0.019(5) 0.009(5) -0.001(6) -0.003(6)
C45 0.044(8) 0.018(6) 0.036(7) -0.001(5) -0.001(6) 0.000(6)
C46 0.041(8) 0.027(6) 0.027(6) 0.009(5) 0.000(6) -0.003(6)
C51 0.030(7) 0.014(5) 0.027(6) -0.005(4) -0.001(5) -0.007(5)
I51 0.0349(5) 0.0202(4) 0.0274(4) -0.0031(3) -0.0059(3) -0.0030(3)
C52 0.038(8) 0.037(7) 0.025(6) -0.011(5) 0.007(6) -0.018(6)
F52 0.086(6) 0.028(4) 0.016(3) 0.001(3) 0.001(4) -0.002(4)
C53 0.037(8) 0.025(6) 0.033(7) -0.012(5) 0.018(6) -0.007(6)
F53 0.092(7) 0.017(4) 0.030(4) -0.012(3) 0.003(4) 0.001(4)
C54 0.053(9) 0.023(6) 0.023(6) 0.005(5) 0.004(6) -0.011(6)
I54 0.0426(5) 0.0201(4) 0.0349(4) -0.0022(3) -0.0003(4) -0.0032(4)
C55 0.027(7) 0.031(7) 0.024(6) 0.007(5) -0.004(5) 0.001(5)
F55 0.064(5) 0.028(4) 0.022(3) 0.003(3) -0.006(3) 0.000(4)
C56 0.035(7) 0.017(5) 0.019(5) -0.008(4) -0.004(5) -0.005(5)
F56 0.072(6) 0.029(4) 0.022(3) -0.016(3) -0.003(4) 0.002(4)
C61 0.038(7) 0.013(5) 0.019(5) 0.005(4) -0.004(5) 0.004(5)
I61 0.0322(5) 0.0261(4) 0.0220(4) 0.0020(3) -0.0048(3) 0.0000(3)
C62 0.031(7) 0.024(6) 0.031(6) -0.002(5) -0.006(5) 0.012(5)
F62 0.068(6) 0.022(4) 0.037(4) -0.001(3) -0.006(4) 0.008(4)
C63 0.037(8) 0.038(7) 0.023(6) 0.017(5) -0.008(5) 0.000(6)
F63 0.098(7) 0.030(4) 0.024(4) 0.012(3) -0.005(4) 0.003(4)
C64 0.035(7) 0.027(6) 0.024(6) -0.005(5) -0.009(5) 0.005(5)
I64 0.0414(5) 0.0340(5) 0.0212(4) 0.0021(3) -0.0037(3) -0.0014(4)
C65 0.034(7) 0.018(6) 0.031(6) -0.002(5) -0.001(5) 0.001(5)
F65 0.063(5) 0.020(3) 0.030(4) -0.001(3) -0.009(4) 0.005(3)
C66 0.028(7) 0.015(5) 0.026(6) 0.005(4) -0.001(5) 0.004(5)
F66 0.077(6) 0.017(3) 0.029(4) 0.007(3) -0.012(4) -0.004(4)
C71 0.036(7) 0.017(6) 0.024(6) 0.000(4) -0.007(5) -0.005(5)
I71 0.0452(5) 0.0255(4) 0.0297(4) -0.0039(3) -0.0116(4) -0.0033(4)
F72 0.054(5) 0.062(5) 0.022(4) -0.017(4) 0.001(3) -0.008(4)
C72 0.053(9) 0.025(6) 0.022(6) -0.009(5) -0.003(6) -0.002(6)
F76 0.038(5) 0.057(5) 0.035(4) -0.005(4) 0.004(4) -0.011(4)
C76 0.032(7) 0.021(6) 0.021(5) 0.005(4) 0.005(5) 0.000(5)
C81 0.040(7) 0.025(6) 0.013(5) 0.002(4) -0.007(5) -0.004(5)
I81 0.0435(5) 0.0283(4) 0.0270(4) 0.0031(3) -0.0059(4) 0.0050(4)
F82 0.057(5) 0.027(4) 0.060(5) 0.025(4) -0.013(4) -0.015(4)
C82 0.060(9) 0.013(5) 0.023(6) 0.003(4) -0.012(6) -0.003(6)
F86 0.036(5) 0.038(4) 0.063(5) 0.018(4) -0.020(4) -0.011(4)
C86 0.022(7) 0.031(7) 0.030(6) -0.001(5) -0.005(5) -0.003(5)

loop_
_atom_type_symbol
_atom_type_description
_atom_type_scat_dispersion_real
_atom_type_scat_dispersion_imag
_atom_type_scat_source
C C 0.0033 0.0016 'International Tables Vol C Tables 4.2.6.8 and 6.1.1.4'
H H 0.0000 0.0000 'International Tables Vol C Tables 4.2.6.8 and 6.1.1.4'
N N 0.0061 0.0033 'International Tables Vol C Tables 4.2.6.8 and 6.1.1.4'
O O 0.0106 0.0060 'International Tables Vol C Tables 4.2.6.8 and 6.1.1.4'
F F 0.0171 0.0103 'International Tables Vol C Tables 4.2.6.8 and 6.1.1.4'
I I -0.4742 1.8119 'International Tables Vol C Tables 4.2.6.8 and 6.1.1.4'

loop_
_geom_angle_atom_site_label_1
_geom_angle_atom_site_label_2
_geom_angle_atom_site_label_3
_geom_angle
_geom_angle_site_symmetry_1
_geom_angle_site_symmetry_3
_geom_angle_publ_flag
C16 N11 C12 118.0(11) . . ?
N11 C12 C13 124.1(11) . . ?
N11 C12 H12 117.9 . . ?
C13 C12 H12 117.9 . . ?
C12 C13 C14 117.0(10) . . ?
C12 C13 C23 120.5(11) . . ?
C14 C13 C23 122.5(10) . . ?
C15 C14 C13 119.0(10) . . ?
C15 C14 H14 120.5 . . ?
C13 C14 H14 120.5 . . ?
O15 C15 C16 116.0(10) . . ?
O15 C15 C14 124.8(11) . . ?
C16 C15 C14 119.2(10) . . ?
C15 O15 C17 117.8(9) . . ?
O15 C17 H17A 109.5 . . ?
O15 C17 H17B 109.5 . . ?
H17A C17 H17B 109.5 . . ?
O15 C17 H17C 109.5 . . ?
H17A C17 H17C 109.5 . . ?
H17B C17 H17C 109.5 . . ?
N11 C16 C15 122.8(10) . . ?
N11 C16 H16 118.6 . . ?
C15 C16 H16 118.6 . . ?
C22 N21 C26 115.3(10) . . ?
N21 C22 C23 125.1(11) . . ?
N21 C22 H22 117.4 . . ?
C23 C22 H22 117.4 . . ?
C24 C23 C22 116.8(10) . . ?
C24 C23 C13 122.3(11) . . ?
C22 C23 C13 120.7(10) . . ?
C23 C24 C25 120.3(11) . . ?
C23 C24 H24 119.8 . . ?
C25 C24 H24 119.8 . . ?
C26 C25 C24 118.1(11) . . ?
C26 C25 H25 121.0 . . ?
C24 C25 H25 121.0 . . ?
N21 C26 C25 124.2(10) . . ?
N21 C26 H26 117.9 . . ?
C25 C26 H26 117.9 . . ?
C36 N31 C32 117.9(10) . . ?
N31 C32 C33 124.0(11) . . ?
N31 C32 H32 118.0 . . ?
C33 C32 H32 118.0 . . ?
C32 C33 C34 118.4(10) . . ?
C32 C33 C43 121.6(10) . . ?
C34 C33 C43 120.0(10) . . ?
C35 C34 C33 116.3(10) . . ?
C35 C34 H34 121.8 . . ?
C33 C34 H34 121.8 . . ?
O35 C35 C36 116.8(10) . . ?
O35 C35 C34 123.5(10) . . ?
C36 C35 C34 119.7(11) . . ?
C35 O35 C37 118.1(9) . . ?
O35 C37 H37A 109.5 . . ?
O35 C37 H37B 109.5 . . ?
H37A C37 H37B 109.5 . . ?
O35 C37 H37C 109.5 . . ?
H37A C37 H37C 109.5 . . ?
H37B C37 H37C 109.5 . . ?
N31 C36 C35 123.5(12) . . ?
N31 C36 H36 118.2 . . ?
C35 C36 H36 118.2 . . ?
C42 N41 C46 117.2(10) . . ?
N41 C42 C43 125.2(11) . . ?
N41 C42 H42 117.4 . . ?
C43 C42 H42 117.4 . . ?
C44 C43 C42 115.1(11) . . ?
C44 C43 C33 121.3(11) . . ?
C42 C43 C33 123.6(11) . . ?
C45 C44 C43 121.4(11) . . ?
C45 C44 H44 119.3 . . ?
C43 C44 H44 119.3 . . ?
C46 C45 C44 117.6(11) . . ?
C46 C45 H45 121.2 . . ?
C44 C45 H45 121.2 . . ?
N41 C46 C45 123.5(11) . . ?
N41 C46 H46 118.3 . . ?
C45 C46 H46 118.3 . . ?
C52 C51 C56 118.2(11) . . ?
C52 C51 I51 120.0(9) . . ?
C56 C51 I51 121.7(7) . . ?
F52 C52 C51 121.9(12) . . ?
F52 C52 C53 117.2(10) . . ?
C51 C52 C53 120.9(11) . . ?
F53 C53 C54 120.7(11) . . ?
F53 C53 C52 118.8(11) . . ?
C54 C53 C52 120.4(11) . . ?
C53 C54 C55 119.0(11) . . ?
C53 C54 I54 119.2(9) . . ?
C55 C54 I54 121.8(9) . . ?
F55 C55 C56 119.2(10) . . ?
F55 C55 C54 120.9(11) . . ?
C56 C55 C54 120.0(10) . . ?
F56 C56 C55 118.9(10) . . ?
F56 C56 C51 119.5(10) . . ?
C55 C56 C51 121.6(10) . . ?
C62 C61 C66 119.7(10) . . ?
C62 C61 I61 119.2(8) . . ?
C66 C61 I61 121.1(8) . . ?
F62 C62 C61 122.0(10) . . ?
F62 C62 C63 118.5(10) . . ?
C61 C62 C63 119.5(11) . . ?
F63 C63 C64 120.6(11) . . ?
F63 C63 C62 117.9(11) . . ?
C64 C63 C62 121.4(10) . . ?
C65 C64 C63 117.6(10) . . ?
C65 C64 I64 123.8(9) . . ?
C63 C64 I64 118.7(8) . . ?
C64 C65 F65 121.4(10) . . ?
C64 C65 C66 123.2(10) . . ?
F65 C65 C66 115.4(10) . . ?
F66 C66 C61 121.1(10) . . ?
F66 C66 C65 120.3(9) . . ?
C61 C66 C65 118.6(10) . . ?
C72 C71 C76 118.6(10) . . ?
C72 C71 I71 121.5(8) . . ?
C76 C71 I71 119.9(9) . . ?
C71 C72 F72 122.1(10) . . ?
C71 C72 C76 121.1(11) . 2_565 ?
F72 C72 C76 116.9(12) . 2_565 ?
F76 C76 C71 121.2(10) . . ?
F76 C76 C72 118.4(10) . 2_565 ?
C71 C76 C72 120.3(11) . 2_565 ?
C86 C81 C82 116.8(10) . . ?
C86 C81 I81 120.7(9) . . ?
C82 C81 I81 122.4(8) . . ?
F82 C82 C86 119.3(11) . 2_656 ?
F82 C82 C81 119.3(10) . . ?
C86 C82 C81 121.4(11) 2_656 . ?
F86 C86 C81 120.9(10) . . ?
F86 C86 C82 117.3(11) . 2_656 ?
C81 C86 C82 121.7(11) . 2_656 ?

loop_
_geom_bond_atom_site_label_1
_geom_bond_atom_site_label_2
_geom_bond_distance
_geom_bond_site_symmetry_2
_geom_bond_publ_flag
N11 C16 1.314(16) . ?
N11 C12 1.339(14) . ?
C12 C13 1.367(15) . ?
C12 H12 0.9500 . ?
C13 C14 1.399(15) . ?
C13 C23 1.477(14) . ?
C14 C15 1.376(15) . ?
C14 H14 0.9500 . ?
C15 O15 1.358(13) . ?
C15 C16 1.373(17) . ?
O15 C17 1.436(14) . ?
C17 H17A 0.9800 . ?
C17 H17B 0.9800 . ?
C17 H17C 0.9800 . ?
C16 H16 0.9500 . ?
N21 C22 1.338(13) . ?
N21 C26 1.353(15) . ?
C22 C23 1.378(15) . ?
C22 H22 0.9500 . ?
C23 C24 1.376(16) . ?
C24 C25 1.376(15) . ?
C24 H24 0.9500 . ?
C25 C26 1.361(16) . ?
C25 H25 0.9500 . ?
C26 H26 0.9500 . ?
N31 C36 1.303(15) . ?
N31 C32 1.347(14) . ?
C32 C33 1.378(15) . ?
C32 H32 0.9500 . ?
C33 C34 1.417(16) . ?
C33 C43 1.456(16) . ?
C34 C35 1.414(15) . ?
C34 H34 0.9500 . ?
C35 O35 1.360(13) . ?
C35 C36 1.386(15) . ?
O35 C37 1.435(13) . ?
C37 H37A 0.9800 . ?
C37 H37B 0.9800 . ?
C37 H37C 0.9800 . ?
C36 H36 0.9500 . ?
N41 C42 1.323(14) . ?
N41 C46 1.337(15) . ?
C42 C43 1.395(15) . ?
C42 H42 0.9500 . ?
C43 C44 1.387(16) . ?
C44 C45 1.378(16) . ?
C44 H44 0.9500 . ?
C45 C46 1.373(16) . ?
C45 H45 0.9500 . ?
C46 H46 0.9500 . ?
C51 C52 1.348(15) . ?
C51 C56 1.389(15) . ?
C51 I51 2.102(11) . ?
C52 F52 1.325(13) . ?
C52 C53 1.398(18) . ?
C53 F53 1.324(12) . ?
C53 C54 1.366(17) . ?
C54 C55 1.378(16) . ?
C54 I54 2.110(12) . ?
C55 F55 1.341(12) . ?
C55 C56 1.366(15) . ?
C56 F56 1.356(11) . ?
C61 C62 1.364(15) . ?
C61 C66 1.375(14) . ?
C61 I61 2.115(10) . ?
C62 F62 1.332(12) . ?
C62 C63 1.392(16) . ?
C63 F63 1.323(13) . ?
C63 C64 1.385(17) . ?
C64 C65 1.321(16) . ?
C64 I64 2.097(11) . ?
C65 F65 1.373(12) . ?
C65 C66 1.403(15) . ?
C66 F66 1.320(12) . ?
C71 C72 1.347(17) . ?
C71 C76 1.367(16) . ?
C71 I71 2.079(11) . ?
F72 C72 1.351(14) . ?
C72 C76 1.395(16) 2_565 ?
F76 C76 1.329(13) . ?
C76 C72 1.395(16) 2_565 ?
C81 C86 1.376(16) . ?
C81 C82 1.380(17) . ?
C81 I81 2.062(11) . ?
F82 C82 1.338(13) . ?
C82 C86 1.377(16) 2_656 ?
F86 C86 1.355(13) . ?
C86 C82 1.377(16) 2_656 ?

loop_
_geom_torsion_atom_site_label_1
_geom_torsion_atom_site_label_2
_geom_torsion_atom_site_label_3
_geom_torsion_atom_site_label_4
_geom_torsion
_geom_torsion_site_symmetry_1
_geom_torsion_site_symmetry_2
_geom_torsion_site_symmetry_3
_geom_torsion_site_symmetry_4
_geom_torsion_publ_flag
C16 N11 C12 C13 -0.4(19) . . . . ?
N11 C12 C13 C14 0.5(18) . . . . ?
N11 C12 C13 C23 178.7(11) . . . . ?
C12 C13 C14 C15 -0.7(17) . . . . ?
C23 C13 C14 C15 -178.9(10) . . . . ?
C13 C14 C15 O15 -178.1(11) . . . . ?
C13 C14 C15 C16 0.9(18) . . . . ?
C16 C15 O15 C17 -168.8(11) . . . . ?
C14 C15 O15 C17 10.2(17) . . . . ?
C12 N11 C16 C15 0.5(19) . . . . ?
O15 C15 C16 N11 178.3(11) . . . . ?
C14 C15 C16 N11 -1(2) . . . . ?
C26 N21 C22 C23 4.7(19) . . . . ?
N21 C22 C23 C24 -1.1(19) . . . . ?
N21 C22 C23 C13 -177.6(12) . . . . ?
C12 C13 C23 C24 -24.9(18) . . . . ?
C14 C13 C23 C24 153.2(12) . . . . ?
C12 C13 C23 C22 151.4(12) . . . . ?
C14 C13 C23 C22 -30.5(17) . . . . ?
C22 C23 C24 C25 -1.6(19) . . . . ?
C13 C23 C24 C25 174.8(12) . . . . ?
C23 C24 C25 C26 0.4(19) . . . . ?
C22 N21 C26 C25 -6.0(18) . . . . ?
C24 C25 C26 N21 4(2) . . . . ?
C36 N31 C32 C33 -6(2) . . . . ?
N31 C32 C33 C34 4(2) . . . . ?
N31 C32 C33 C43 -175.5(12) . . . . ?
C32 C33 C34 C35 -0.1(18) . . . . ?
C43 C33 C34 C35 179.0(11) . . . . ?
C33 C34 C35 O35 178.6(11) . . . . ?
C33 C34 C35 C36 -1.0(18) . . . . ?
C36 C35 O35 C37 172.1(12) . . . . ?
C34 C35 O35 C37 -7.5(18) . . . . ?
C32 N31 C36 C35 5(2) . . . . ?
O35 C35 C36 N31 179.0(12) . . . . ?
C34 C35 C36 N31 -1(2) . . . . ?
C46 N41 C42 C43 -1(2) . . . . ?
N41 C42 C43 C44 -0.8(19) . . . . ?
N41 C42 C43 C33 178.1(12) . . . . ?
C32 C33 C43 C44 29.3(19) . . . . ?
C34 C33 C43 C44 -149.7(13) . . . . ?
C32 C33 C43 C42 -149.5(13) . . . . ?
C34 C33 C43 C42 31.4(19) . . . . ?
C42 C43 C44 C45 2.1(19) . . . . ?
C33 C43 C44 C45 -176.9(12) . . . . ?
C43 C44 C45 C46 -2(2) . . . . ?
C42 N41 C46 C45 1(2) . . . . ?
C44 C45 C46 N41 0(2) . . . . ?
C56 C51 C52 F52 179.4(11) . . . . ?
I51 C51 C52 F52 3.8(17) . . . . ?
C56 C51 C52 C53 0.6(19) . . . . ?
I51 C51 C52 C53 -175.0(10) . . . . ?
F52 C52 C53 F53 2.5(18) . . . . ?
C51 C52 C53 F53 -178.5(12) . . . . ?
F52 C52 C53 C54 179.2(12) . . . . ?
C51 C52 C53 C54 -2(2) . . . . ?
F53 C53 C54 C55 178.9(12) . . . . ?
C52 C53 C54 C55 2(2) . . . . ?
F53 C53 C54 I54 -3.6(18) . . . . ?
C52 C53 C54 I54 179.8(10) . . . . ?
C53 C54 C55 F55 -179.2(11) . . . . ?
I54 C54 C55 F55 3.4(17) . . . . ?
C53 C54 C55 C56 -1(2) . . . . ?
I54 C54 C55 C56 -178.9(9) . . . . ?
F55 C55 C56 F56 -1.1(17) . . . . ?
C54 C55 C56 F56 -178.8(11) . . . . ?
F55 C55 C56 C51 178.0(11) . . . . ?
C54 C55 C56 C51 0.2(19) . . . . ?
C52 C51 C56 F56 179.3(11) . . . . ?
I51 C51 C56 F56 -5.2(16) . . . . ?
C52 C51 C56 C55 0.2(19) . . . . ?
I51 C51 C56 C55 175.7(9) . . . . ?
C66 C61 C62 F62 -179.4(11) . . . . ?
I61 C61 C62 F62 1.8(17) . . . . ?
C66 C61 C62 C63 0.7(19) . . . . ?
I61 C61 C62 C63 -178.1(9) . . . . ?
F62 C62 C63 F63 -1.3(18) . . . . ?
C61 C62 C63 F63 178.6(11) . . . . ?
F62 C62 C63 C64 -180.0(11) . . . . ?
C61 C62 C63 C64 -0.1(19) . . . . ?
F63 C63 C64 C65 179.7(12) . . . . ?
C62 C63 C64 C65 -2(2) . . . . ?
F63 C63 C64 I64 0.8(17) . . . . ?
C62 C63 C64 I64 179.4(9) . . . . ?
C63 C64 C65 F65 -178.1(11) . . . . ?
I64 C64 C65 F65 0.7(18) . . . . ?
C63 C64 C65 C66 3(2) . . . . ?
I64 C64 C65 C66 -178.2(9) . . . . ?
C62 C61 C66 F66 179.1(11) . . . . ?
I61 C61 C66 F66 -2.2(16) . . . . ?
C62 C61 C66 C65 0.4(18) . . . . ?
I61 C61 C66 C65 179.2(9) . . . . ?
C64 C65 C66 F66 179.0(12) . . . . ?
F65 C65 C66 F66 0.0(16) . . . . ?
C64 C65 C66 C61 -2.4(19) . . . . ?
F65 C65 C66 C61 178.7(11) . . . . ?
C76 C71 C72 F72 179.4(11) . . . . ?
I71 C71 C72 F72 -2.1(16) . . . . ?
C76 C71 C72 C76 -1.3(19) . . . 2_565 ?
I71 C71 C72 C76 177.2(9) . . . 2_565 ?
C72 C71 C76 F76 177.5(10) . . . . ?
I71 C71 C76 F76 -1.0(15) . . . . ?
C72 C71 C76 C72 1.3(19) . . . 2_565 ?
I71 C71 C76 C72 -177.2(9) . . . 2_565 ?
C86 C81 C82 F82 179.8(10) . . . . ?
I81 C81 C82 F82 0.9(16) . . . . ?
C86 C81 C82 C86 1.5(19) . . . 2_656 ?
I81 C81 C82 C86 -177.4(9) . . . 2_656 ?
C82 C81 C86 F86 -177.5(10) . . . . ?
I81 C81 C86 F86 1.4(16) . . . . ?
C82 C81 C86 C82 -1.5(19) . . . 2_656 ?
I81 C81 C86 C82 177.4(9) . . . 2_656 ?
